data_7027164
loop_
_publ_author_name
'Hollatz, Christian'
'Schier, Annette'
'Riede, J\"urgen'
'Schmidbaur, Hubert'

_publ_section_title
;
 Self-assembly of triatomic gold units as supporting frames for a large
 gold diphenylphosphinite cage molecule&#x2020;
;
_journal_issue 2
_journal_name_full 'Journal of the Chemical Society, Dalton Transactions'
_journal_page_first 111
_journal_paper_doi 10.1039/a808570f
_journal_year 1999
_chemical_formula_sum 'C75 H66 Au6 B3 Cl9 F6 O6 P6'
_chemical_formula_weight 2896.38
_chemical_name_systematic
; 
 ? 
;
_space_group_IT_number 176
_symmetry_cell_setting hexagonal
_symmetry_space_group_name_Hall '-P 6c'
_symmetry_space_group_name_H-M 'P 63/m'
_atom_sites_solution_hydrogens geom
_atom_sites_solution_primary direct
_atom_sites_solution_secondary difmap
_audit_creation_method SHELXL
_cell_angle_alpha 90.00
_cell_angle_beta 90.00
_cell_angle_gamma 120.00
_cell_formula_units_Z 2
_cell_length_a 15.709(1)
_cell_length_b 15.709(1)
_cell_length_c 23.705(1)
_cell_measurement_reflns_used 25
_cell_measurement_temperature 196(2)
_cell_measurement_theta_max 24
_cell_measurement_theta_min 19
_cell_volume 5066.0(5)
_computing_cell_refinement 'Enraf Nonius CAD4'
_computing_data_collection 'Enraf Nonius CAD4'
_computing_data_reduction CADSHEL
_computing_molecular_graphics Siemens-XTL-PLUS
_computing_publication_material 'SHELXL-93 (Sheldrick, 1993)'
_computing_structure_refinement 'SHELXL-93 (Sheldrick, 1993)'
_computing_structure_solution 'SHELXS-86 (Sheldrick, 1990)'
_diffrn_ambient_temperature 196(2)
_diffrn_measurement_device 'Enraf Nonius CAD4'
_diffrn_measurement_method omega-scans
_diffrn_radiation_monochromator graphite
_diffrn_radiation_source 'fine-focus sealed tube'
_diffrn_radiation_type MoK\a
_diffrn_radiation_wavelength 0.71073
_diffrn_reflns_av_R_equivalents 0.0502
_diffrn_reflns_av_sigmaI/netI 0.0436
_diffrn_reflns_limit_h_max 17
_diffrn_reflns_limit_h_min -20
_diffrn_reflns_limit_k_max 20
_diffrn_reflns_limit_k_min 0
_diffrn_reflns_limit_l_max 30
_diffrn_reflns_limit_l_min 0
_diffrn_reflns_number 7974
_diffrn_reflns_theta_max 26.96
_diffrn_reflns_theta_min 2.99
_diffrn_standards_interval_time '3600 s'
_diffrn_standards_number 3
_exptl_absorpt_coefficient_mu 9.040
_exptl_absorpt_correction_type DIFABS
_exptl_crystal_density_diffrn 1.899
_exptl_crystal_F_000 2700
_refine_diff_density_max 3.989
_refine_diff_density_min -0.782
_refine_diff_density_rms 0.188
_refine_ls_extinction_coef 0.00021(7)
_refine_ls_extinction_expression Fc^*^=kFc[1+0.001xFc^2^\l^3^/sin(2\q)]^-1/4^
_refine_ls_extinction_method SHELXL
_refine_ls_goodness_of_fit_all 1.038
_refine_ls_goodness_of_fit_obs 1.133
_refine_ls_hydrogen_treatment riding
_refine_ls_matrix_type full
_refine_ls_number_parameters 175
_refine_ls_number_reflns 3265
_refine_ls_number_restraints 0
_refine_ls_restrained_S_all 1.363
_refine_ls_restrained_S_obs 1.133
_refine_ls_R_factor_all 0.0762
_refine_ls_R_factor_obs 0.0363
_refine_ls_shift/esd_max 0.001
_refine_ls_shift/esd_mean 0.000
_refine_ls_structure_factor_coef Fsqd
_refine_ls_weighting_details 'w=1/[\s^2^(Fo^2^)+(0.0641P)^2^+0.0000P] where P=(Fo^2^+2Fc^2^)/3'
_refine_ls_weighting_scheme calc
_refine_ls_wR_factor_all 0.1413
_refine_ls_wR_factor_obs 0.0954
_reflns_number_observed 2480
_reflns_number_total 3755
_reflns_observed_criterion >2sigma(I)
_cod_data_source_file 808570Fsup1.cif
_cod_data_source_block HOL17
_cod_depositor_comments
;
The following automatic conversions were performed:

'_refine_ls_weighting_scheme' value 'calc
w=1/[\s^2^(Fo^2^)+(0.0641P)^2^+0.0000P] where P=(Fo^2^+2Fc^2^)/3' was
changed to 'calc'. New tag '_refine_ls_weighting_details' was
created. The value of the new tag was set to
'w=1/[\s^2^(Fo^2^)+(0.0641P)^2^+0.0000P] where P=(Fo^2^+2Fc^2^)/3'.

Automatic conversion script
Id: cif_fix_values 3143 2015-03-26 13:38:13Z robertas 
;
_cod_original_sg_symbol_H-M P6(3)/m
_cod_database_code 7027164

loop_
_symmetry_equiv_pos_as_xyz
'x, y, z'
'-y, x-y, z'
'-x+y, -x, z'
'-x, -y, z+1/2'
'y, -x+y, z+1/2'
'x-y, x, z+1/2'
'-x, -y, -z'
'y, -x+y, -z'
'x-y, x, -z'
'x, y, -z-1/2'
'-y, x-y, -z-1/2'
'-x+y, -x, -z-1/2'

loop_
_atom_site_aniso_label
_atom_site_aniso_U_11
_atom_site_aniso_U_22
_atom_site_aniso_U_33
_atom_site_aniso_U_23
_atom_site_aniso_U_13
_atom_site_aniso_U_12
Au 0.0302(2) 0.0294(2) 0.0299(2) -0.00159(12) -0.00141(12) 0.01436(12)
Cl1 0.0433(15) 0.0357(13) 0.0289(13) 0.000 0.000 0.0221(12)
P 0.0256(9) 0.0266(9) 0.0314(10) -0.0023(7) -0.0025(7) 0.0120(8)
O 0.027(2) 0.029(3) 0.039(3) -0.001(2) 0.002(2) 0.013(2)
B1 0.040(5) 0.040(5) 0.015(6) 0.000 0.000 0.020(2)
F1 0.046(3) 0.046(3) 0.026(4) 0.000 0.000 0.0230(14)
C11 0.033(4) 0.021(3) 0.039(4) -0.002(3) -0.007(3) 0.013(3)
C12 0.035(4) 0.039(4) 0.042(4) 0.010(4) 0.001(4) 0.018(3)
C13 0.055(5) 0.044(5) 0.041(5) 0.005(4) -0.012(4) 0.025(4)
C14 0.048(5) 0.051(5) 0.077(7) -0.008(5) -0.023(5) 0.034(4)
C15 0.047(5) 0.069(7) 0.073(7) -0.016(6) -0.009(5) 0.040(5)
C16 0.040(5) 0.063(6) 0.043(5) -0.002(4) -0.001(4) 0.033(4)
C21 0.032(4) 0.031(4) 0.042(4) -0.005(3) -0.009(3) 0.017(3)
C22 0.056(6) 0.030(4) 0.084(8) 0.002(5) 0.015(5) 0.020(4)
C23 0.096(9) 0.053(7) 0.086(9) 0.012(6) 0.021(7) 0.051(7)
C24 0.080(8) 0.043(6) 0.100(10) 0.002(6) -0.022(7) 0.031(6)
C25 0.071(7) 0.043(5) 0.045(6) 0.011(4) -0.012(5) 0.016(5)
C26 0.051(5) 0.034(4) 0.038(5) -0.001(4) 0.000(4) 0.009(4)
C 0.076(14) 0.100(17) 0.153(22) 0.000 0.000 0.042(13)
Cl 0.225(7) 0.120(4) 0.130(4) -0.021(3) 0.017(4) 0.052(4)
B2 0.044(8) 0.044(8) 0.039(13) 0.000 0.000 0.022(4)
F2 0.118(10) 0.092(9) 0.167(14) 0.000 0.000 0.070(8)
F3 0.156(19) 0.156(19) 0.069(18) 0.000 0.000 0.078(10)

loop_
_atom_site_label
_atom_site_type_symbol
_atom_site_fract_x
_atom_site_fract_y
_atom_site_fract_z
_atom_site_U_iso_or_equiv
_atom_site_thermal_displace_type
_atom_site_occupancy
_atom_site_calc_flag
_atom_site_refinement_flags
Au Au 0.53648(2) 0.29799(2) 0.170314(11) 0.03005(13) Uani 1 d .
Cl1 Cl 0.5485(2) 0.3932(2) 0.2500 0.0349(6) Uani 1 d S
P P 0.50439(14) 0.20812(14) 0.09169(8) 0.0283(4) Uani 1 d .
O O 0.5905(3) 0.2369(4) 0.0483(2) 0.0319(11) Uani 1 d .
B1 B 0.6667 0.3333 0.0280(6) 0.031(3) Uani 1 d S
F1 F 0.6667 0.3333 -0.0301(3) 0.039(2) Uani 1 d S
C11 C 0.4089(5) 0.2129(5) 0.0529(3) 0.0315(15) Uani 1 d .
C12 C 0.4117(6) 0.2209(5) -0.0052(4) 0.039(2) Uani 1 d .
H12 H 0.4658(6) 0.2236(5) -0.0258(4) 0.059 Uiso 1 d R
C13 C 0.3360(7) 0.2258(6) -0.0331(4) 0.047(2) Uani 1 d .
H13 H 0.3378(7) 0.2315(6) -0.0735(4) 0.070 Uiso 1 d R
C14 C 0.2588(7) 0.2218(7) -0.0037(5) 0.055(2) Uani 1 d .
H14 H 0.2072(7) 0.2252(7) -0.0236(5) 0.082 Uiso 1 d R
C15 C 0.2559(7) 0.2132(8) 0.0538(5) 0.058(3) Uani 1 d .
H15 H 0.2012(7) 0.2099(8) 0.0740(5) 0.087 Uiso 1 d R
C16 C 0.3290(6) 0.2096(7) 0.0821(4) 0.045(2) Uani 1 d .
H16 H 0.3271(6) 0.2058(7) 0.1226(4) 0.067 Uiso 1 d R
C21 C 0.4663(6) 0.0815(6) 0.1073(4) 0.035(2) Uani 1 d .
C22 C 0.4985(7) 0.0289(7) 0.0740(5) 0.057(3) Uani 1 d .
H22 H 0.5424(7) 0.0616(7) 0.0430(5) 0.086 Uiso 1 d R
C23 C 0.4688(10) -0.0638(8) 0.0868(6) 0.072(3) Uani 1 d .
H23 H 0.4939(10) -0.0975(8) 0.0646(6) 0.109 Uiso 1 d R
C24 C 0.4081(9) -0.1124(8) 0.1283(6) 0.074(3) Uani 1 d .
H24 H 0.3852(9) -0.1810(8) 0.1346(6) 0.110 Uiso 1 d R
C25 C 0.3759(8) -0.0622(7) 0.1637(4) 0.058(3) Uani 1 d .
H25 H 0.3324(8) -0.0942(7) 0.1950(4) 0.087 Uiso 1 d R
C26 C 0.4073(7) 0.0347(6) 0.1520(4) 0.046(2) Uani 1 d .
H26 H 0.3870(7) 0.0711(6) 0.1756(4) 0.070 Uiso 1 d R
C C 0.3153(16) 0.4160(18) 0.2500 0.110(8) Uani 1 d S
H1 H 0.3055(16) 0.4717(18) 0.2500 0.166 Uiso 1 d SR
H2 H 0.3849(16) 0.4401(18) 0.2500 0.166 Uiso 1 d SR
Cl Cl 0.2669(6) 0.3485(4) 0.1896(3) 0.174(3) Uani 1 d .
B2 B 0.3333 -0.3333 0.2500 0.042(5) Uani 1 d S
F2 F 0.3199(10) -0.2541(9) 0.2500 0.118(5) Uani 1 d S
F3 F 0.3333 -0.3333 0.1885(13) 0.127(12) Uani 0.50 d SP

loop_
_atom_type_symbol
_atom_type_description
_atom_type_scat_dispersion_real
_atom_type_scat_dispersion_imag
_atom_type_scat_source
C C 0.0033 0.0016 'International Tables Vol C Tables 4.2.6.8 and 6.1.1.4'
H H 0.0000 0.0000 'International Tables Vol C Tables 4.2.6.8 and 6.1.1.4'
B B 0.0013 0.0007 'International Tables Vol C Tables 4.2.6.8 and 6.1.1.4'
O O 0.0106 0.0060 'International Tables Vol C Tables 4.2.6.8 and 6.1.1.4'
F F 0.0171 0.0103 'International Tables Vol C Tables 4.2.6.8 and 6.1.1.4'
Cl Cl 0.1484 0.1585 'International Tables Vol C Tables 4.2.6.8 and 6.1.1.4'
P P 0.1023 0.0942 'International Tables Vol C Tables 4.2.6.8 and 6.1.1.4'
Au Au -2.0133 8.8022 'International Tables Vol C Tables 4.2.6.8 and 6.1.1.4'

loop_
_geom_angle_atom_site_label_1
_geom_angle_atom_site_label_2
_geom_angle_atom_site_label_3
_geom_angle
_geom_angle_site_symmetry_1
_geom_angle_site_symmetry_3
P Au Cl1 171.38(8) . .
P Au Au 108.92(5) . 3_665
Cl1 Au Au 77.11(7) . 3_665
P Au Au 76.91(5) . 2_655
Cl1 Au Au 111.67(6) . 2_655
Au Au Au 60.0 3_665 2_655
Au Cl1 Au 106.51(10) . 10_556
O P C11 105.6(3) . .
O P C21 102.4(3) . .
C11 P C21 109.2(3) . .
O P Au 118.2(2) . .
C11 P Au 109.3(3) . .
C21 P Au 111.7(3) . .
B1 O P 130.7(5) . .
F1 B1 O 109.2(5) . 2_655
F1 B1 O 109.2(5) . .
O B1 O 109.8(5) 2_655 .
F1 B1 O 109.2(5) . 3_665
O B1 O 109.8(5) 2_655 3_665
O B1 O 109.8(5) . 3_665
C12 C11 C16 118.7(7) . .
C12 C11 P 121.7(6) . .
C16 C11 P 119.6(6) . .
C11 C12 C13 119.2(8) . .
C11 C12 H12 119.9(5) . .
C13 C12 H12 120.9(5) . .
C14 C13 C12 120.9(8) . .
C14 C13 H13 119.7(5) . .
C12 C13 H13 119.5(5) . .
C15 C14 C13 119.8(8) . .
C15 C14 H14 120.4(6) . .
C13 C14 H14 119.9(5) . .
C16 C15 C14 120.6(9) . .
C16 C15 H15 120.2(6) . .
C14 C15 H15 119.2(6) . .
C15 C16 C11 120.8(8) . .
C15 C16 H16 119.7(6) . .
C11 C16 H16 119.4(5) . .
C26 C21 C22 118.0(8) . .
C26 C21 P 121.2(6) . .
C22 C21 P 120.8(7) . .
C23 C22 C21 119.0(10) . .
C23 C22 H22 121.8(7) . .
C21 C22 H22 119.2(5) . .
C24 C23 C22 124.4(11) . .
C24 C23 H23 117.9(7) . .
C22 C23 H23 117.7(7) . .
C23 C24 C25 118.7(10) . .
C23 C24 H24 121.6(7) . .
C25 C24 H24 119.7(6) . .
C26 C25 C24 117.9(10) . .
C26 C25 H25 120.3(6) . .
C24 C25 H25 121.8(6) . .
C21 C26 C25 122.0(9) . .
C21 C26 H26 118.2(5) . .
C25 C26 H26 119.8(6) . .
Cl C Cl 113.1(14) . 10_556
Cl C H1 109.8(8) . .
Cl C H1 109.8(8) 10_556 .
Cl C H2 108.0(7) . .
Cl C H2 108.0(7) 10_556 .
H1 C H2 108.0 . .
F2 B2 F2 120.000(1) . 2_545
F2 B2 F2 120.000(2) . 3_655
F2 B2 F2 120.000(2) 2_545 3_655
F2 B2 F3 90.000(1) . .
F2 B2 F3 90.000(1) 2_545 .
F2 B2 F3 90.0 3_655 .
F2 B2 F3 90.000(1) . 10_556
F2 B2 F3 90.000(1) 2_545 10_556
F2 B2 F3 90.0 3_655 10_556
F3 B2 F3 180.000(2) . 10_556

loop_
_geom_bond_atom_site_label_1
_geom_bond_atom_site_label_2
_geom_bond_distance
_geom_bond_site_symmetry_2
Au P 2.238(2) .
Au Cl1 2.357(2) .
Au Au 3.1725(5) 3_665
Au Au 3.1725(5) 2_655
Cl1 Au 2.357(2) 10_556
P O 1.576(5) .
P C11 1.793(7) .
P C21 1.806(8) .
O B1 1.464(7) .
B1 F1 1.378(15) .
B1 O 1.464(7) 2_655
B1 O 1.464(7) 3_665
C11 C12 1.381(12) .
C11 C16 1.410(11) .
C12 C13 1.397(12) .
C12 H12 0.96 .
C13 C14 1.373(13) .
C13 H13 0.96 .
C14 C15 1.368(14) .
C14 H14 0.96 .
C15 C16 1.356(12) .
C15 H15 0.96 .
C16 H16 0.96 .
C21 C26 1.355(12) .
C21 C22 1.407(12) .
C22 C23 1.323(14) .
C22 H22 0.96 .
C23 C24 1.31(2) .
C23 H23 0.96 .
C24 C25 1.41(2) .
C24 H24 0.96 .
C25 C26 1.373(13) .
C25 H25 0.96 .
C26 H26 0.96 .
C Cl 1.717(14) .
C Cl 1.717(14) 10_556
C H1 0.96 .
C H2 0.96 .
B2 F2 1.362(12) .
B2 F2 1.362(12) 2_545
B2 F2 1.362(12) 3_655
B2 F3 1.46(3) .
B2 F3 1.46(3) 10_556
